data_4323822
loop_
_publ_author_name
'Ken Sakai'
'Yasutaka Yamada'
'Taro Tsubomura'

_publ_contact_author
;
    Dr Ken Sakai
    Department of Industrial Chemistry
    Faculty of Engineering
    Seikei University
    Kichijoji-Kitamachi 3
    Musashino, Tokyo 180
    Japan
;
_publ_contact_author_email ksakai@chgw.ch.seikei.ac.jp
_publ_contact_author_fax +81-422-37-3871
_publ_contact_author_phone '+81-422-37-3759 '
_publ_section_title
;
 Syntheses and Crystal Structures of Ruthenium Complexes of
 1,4,8,11-Tetraazacyclotetradecane, Tris(2-aminoethyl)amine (tren), and
 Bis(2-aminoethyl)(iminomethyl)amine. A Microporous Layered Structure
 Consisting of {[K(tren)]2[RuCl6]}nn- and {(H5O2)4[RuCl6]}nn+
;
_journal_name_full 'Inorganic Chemistry'
_journal_page_first 3163
_journal_page_last 3172
_journal_paper_doi 10.1021/ic950688u
_journal_volume 35
_journal_year 1996
_chemical_formula_moiety '(H5 O2)2, C6 H18 K1, Cl6 Ru1'
_chemical_formula_sum 'C6 H28 Cl6 K N4 O4 Ru'
_chemical_formula_weight 573.20
_chemical_name_systematic
;
bis(diaquahydrogen) tris(2-aminoethyl)aminepotassium hexachlororuthenium(III) 
;
_space_group_IT_number 148
_symmetry_cell_setting trigonal
_symmetry_Int_Tables_number 148
_symmetry_space_group_name_Hall '-R 3'
_symmetry_space_group_name_H-M 'R -3 :H'
_audit_creation_date 95-10-16
_audit_creation_method 'teXsan (modified by Ken Sakai)'
_audit_update_record
;
95-10-17    text and data added by Ken Sakai
;
_cell_angle_alpha 90
_cell_angle_beta 90
_cell_angle_gamma 120
_cell_formula_units_Z 6.00
_cell_length_a 10.254(4)
_cell_length_b 10.254
_cell_length_c 35.03(1)
_cell_measurement_reflns_used 25
_cell_measurement_temperature 293.0
_cell_measurement_theta_max 34.88
_cell_measurement_theta_min 23.55
_cell_volume 3189.8(15)
_computing_cell_refinement 'MSC/AFC Diffractometer Control'
_computing_data_collection 'MSC/AFC Diffractometer Control'
_computing_data_reduction 'teXsan: PROCESS (MSC)'
_computing_publication_material 'teXsan: FINISH (MSC)'
_computing_structure_refinement 'teXsan: LS (MSC)'
_computing_structure_solution SAPI91
_diffrn_ambient_temperature 293.0
_diffrn_measurement_device 'Rigaku AFC5S'
_diffrn_measurement_method \q/2\q
_diffrn_orient_matrix_UB_11 0.03352
_diffrn_orient_matrix_UB_12 0.10961
_diffrn_orient_matrix_UB_13 -0.00197
_diffrn_orient_matrix_UB_21 -0.01046
_diffrn_orient_matrix_UB_22 0.00460
_diffrn_orient_matrix_UB_23 0.02828
_diffrn_orient_matrix_UB_31 0.10699
_diffrn_orient_matrix_UB_32 0.02537
_diffrn_orient_matrix_UB_33 0.00338
_diffrn_radiation_detector 'scintillation,NaI,Rigaku SC-30'
_diffrn_radiation_monochromator graphite
_diffrn_radiation_source 'X-ray tube'
_diffrn_radiation_type 'Mo K\a'
_diffrn_radiation_wavelength 0.71069
_diffrn_reflns_av_R_equivalents 0.0212
_diffrn_reflns_av_sigmaI/netI 0.0870
_diffrn_reflns_limit_h_max 12
_diffrn_reflns_limit_h_min -12
_diffrn_reflns_limit_k_max 14
_diffrn_reflns_limit_k_min 0
_diffrn_reflns_limit_l_max 49
_diffrn_reflns_limit_l_min 0
_diffrn_reflns_number 2269
_diffrn_reflns_theta_max 30.00
_diffrn_reflns_theta_min 1.75
_diffrn_standards_decay_% 0.27
_diffrn_standards_interval_count 150
_diffrn_standards_number 3
_exptl_absorpt_coefficient_mu 1.703
_exptl_absorpt_correction_T_max 1.0000
_exptl_absorpt_correction_T_min 0.6732
_exptl_absorpt_correction_type empirical
_exptl_absorpt_process_details 'psi-scan (North's method)'
_exptl_crystal_colour reddish-brown
_exptl_crystal_density_diffrn 1.790
_exptl_crystal_description plate
_exptl_crystal_F_000 1734.00
_exptl_crystal_size_max 0.40
_exptl_crystal_size_mid 0.40
_exptl_crystal_size_min 0.08
_refine_diff_density_max 1.52
_refine_diff_density_min -1.24
_refine_ls_abs_structure_details
;
none
;
_refine_ls_extinction_coef 0.00000
_refine_ls_extinction_method none
_refine_ls_goodness_of_fit_obs 2.54
_refine_ls_hydrogen_treatment noref
_refine_ls_matrix_type full
_refine_ls_number_constraints 13
_refine_ls_number_parameters 72
_refine_ls_number_reflns 1343
_refine_ls_number_restraints 0
_refine_ls_R_factor_obs 0.0504
_refine_ls_shift/esd_max 0.0010
_refine_ls_structure_factor_coef F
_refine_ls_weighting_scheme sigma_w=1/\s^2^(F)
_refine_ls_wR_factor_obs 0.0455
_reflns_number_observed 1343
_reflns_number_total 2080
_reflns_observed_criterion I_>_3.0_sigma(I)
_cod_data_source_file ic950688u_3.cif
_cod_data_source_block complex_4
_cod_original_cell_volume 3190(2)
_cod_original_sg_symbol_H-M 'R -3'
_cod_original_formula_sum 'C6 Cl6 H28 K1 N4 O4 Ru1'
_cod_database_code 4323822

loop_
_symmetry_equiv_pos_as_xyz
'   +x,   +y,   +z'
'   -y,   +x-y,   +z'
'   -x+y,   -x,   +z'
'   -x,   -y,   -z'
'   +y,   -x+y,   -z'
'   +x-y,   +x,   -z'
2/3+x,1/3+y,1/3+z
2/3-y,1/3+x-y,1/3+z
2/3-x+y,1/3-x,1/3+z
2/3-x,1/3-y,1/3-z
2/3+y,1/3-x+y,1/3-z
2/3+x-y,1/3+x,1/3-z
1/3+x,2/3+y,2/3+z
1/3-y,2/3+x-y,2/3+z
1/3-x+y,2/3-x,2/3+z
1/3-x,2/3-y,2/3-z
1/3+y,2/3-x+y,2/3-z
1/3+x-y,2/3+x,2/3-z

loop_
_atom_site_aniso_label
_atom_site_aniso_U_11
_atom_site_aniso_U_22
_atom_site_aniso_U_33
_atom_site_aniso_U_12
_atom_site_aniso_U_13
_atom_site_aniso_U_23
Ru(1) 0.0288(5) 0.0288 0.0252(9) 0.0144 0.0000 0.0000
Ru(2) 0.0175(5) 0.0175 0.041(1) 0.0087 0.0000 0.0000
K(1) 0.049(1) 0.0492 0.043(2) 0.0246 0.0000 0.0000
Cl(1) 0.043(1) 0.038(1) 0.038(1) 0.0220(10) 0.0000(9) -0.0054(9)
Cl(2) 0.038(1) 0.035(1) 0.077(2) 0.0188(10) 0.021(1) -0.002(1)
O(1A) 0.079(8) 0.0786 0.05(1) 0.0393 0.0000 0.0000
O(1B) 0.11(3) 0.1120 0.05(4) 0.0560 0.0000 0.0000
O(2) 0.090(5) 0.077(5) 0.065(5) 0.050(4) 0.013(4) 0.018(4)
N(1) 0.020(3) 0.0198 0.044(7) 0.0099 0.0000 0.0000
N(2) 0.033(4) 0.042(4) 0.050(4) 0.024(3) -0.012(3) -0.014(3)
C(1) 0.026(4) 0.027(4) 0.047(5) 0.016(3) -0.003(4) -0.001(4)
C(2) 0.029(4) 0.031(4) 0.049(5) 0.015(3) -0.006(4) 0.002(4)

loop_
_atom_site_label
_atom_site_fract_x
_atom_site_fract_y
_atom_site_fract_z
_atom_site_U_iso_or_equiv
_atom_site_thermal_displace_type
_atom_site_calc_flag
_atom_site_calc_attached_atom
_atom_site_occupancy
_atom_site_refinement_flags
Ru(1) 0.0000 0.0000 0.0000 0.0276(2) Uani d . 0.1666667 S
Ru(2) 0.3333333 -0.3333333 0.1666667 0.0252(2) Uani d . 0.1666667 S
K(1) 0.0000 0.0000 0.14371(9) 0.0472(6) Uani d . 0.3333333 S
Cl(1) 0.0099(2) -0.1827(2) -0.03959(5) 0.0392(6) Uani d . 1.0 .
Cl(2) 0.1534(2) -0.3137(2) 0.20481(7) 0.0500(7) Uani d . 1.0 .
O(1A) 0.3333333 -0.3333333 0.0456(6) 0.069(4) Uani d . 0.237412 S
O(1B) 0.3333333 -0.3333333 0.010(2) 0.09(1) Uani d . 0.095921 S
O(2) 0.0622(7) -0.3727(7) 0.0225(2) 0.073(2) Uani d . 1.0 .
N(1) 0.0000 0.0000 0.2320(3) 0.028(2) Uani d . 0.3333333 S
N(2) 0.3940(6) 0.0532(7) 0.2322(2) 0.039(2) Uani d . 1.0 .
C(1) 0.1319(7) -0.0137(8) 0.2459(2) 0.032(2) Uani d . 1.0 .
C(2) 0.2668(8) 0.0718(8) 0.2197(2) 0.036(2) Uani d . 1.0 .
H(1) 0.4049 0.0601 0.2569 0.0409 Uiso calc N(2) 1.0 .
H(2) 0.3838 -0.0321 0.2246 0.0409 Uiso calc N(2) 1.0 .
H(3) 0.1580 0.0267 0.2710 0.0361 Uiso calc C(1) 1.0 .
H(4) 0.1044 -0.1169 0.2464 0.0361 Uiso calc C(1) 1.0 .
H(5) 0.2969 0.1758 0.2202 0.0413 Uiso calc C(2) 1.0 .
H(6) 0.2392 0.0344 0.1945 0.0436 Uiso calc C(2) 1.0 .

loop_
_atom_type_symbol
_atom_type_oxidation_number
_atom_type_number_in_cell
_atom_type_scat_dispersion_real
_atom_type_scat_dispersion_imag
_atom_type_scat_source
Ru 0 6 -1.259 0.836
;
'International Tables for X-ray Crystallography (1974, Vol. IV)'
;
K 0 6 0.200 0.250
;
'International Tables for X-ray Crystallography (1974, Vol. IV)'
;
Cl 0 36 0.148 0.159
;
'International Tables for X-ray Crystallography (1974, Vol. IV)'
;
O 0 24 0.011 0.006
;
'International Tables for X-ray Crystallography (1974, Vol. IV)'
;
N 0 24 0.006 0.003
;
'International Tables for X-ray Crystallography (1974, Vol. IV)'
;
C 0 36 0.003 0.002
;
'International Tables for X-ray Crystallography (1974, Vol. IV)'
;
H 0 168 0.000 0.000
;
'International Tables for X-ray Crystallography (1974, Vol. IV)'
;

loop_
_geom_angle_atom_site_label_1
_geom_angle_atom_site_label_2
_geom_angle_atom_site_label_3
_geom_angle
_geom_angle_site_symmetry_1
_geom_angle_site_symmetry_2
_geom_angle_site_symmetry_3
_geom_angle_publ_flag
Cl(1) Ru(1) Cl(1) 89.31(7) 1_555 1_555 2_555 yes
Cl(1) Ru(1) Cl(1) 180.0000 1_555 1_555 4_555 yes
Cl(1) Ru(1) Cl(1) 90.69(7) 1_555 1_555 5_555 yes
Cl(2) Ru(2) Cl(2) 88.74(9) 1_555 1_555 11_555 yes
Cl(2) Ru(2) Cl(2) 91.25(9) 1_555 1_555 2_545 yes
Cl(2) Ru(2) Cl(2) 180.0000 1_555 1_555 10_545 yes
N(1) K(1) N(2) 117.8(1) 1_555 1_555 10_555 yes
N(2) K(1) N(2) 100.1(2) 10_555 1_555 11_455 yes
O(1A) O(1B) O(2) 80(1) 1_555 1_555 1_555 yes
O(1B) O(1A) O(2) 72.7(4) 1_555 1_555 1_555 yes
O(1A) O(2) O(1B) 26(1) 1_555 1_555 1_555 yes
O(2) O(1A) O(2) 111.6(4) 1_555 1_555 2_545 yes
O(2) O(1B) O(2) 117.3(7) 1_555 1_555 2_545 yes
O(1A) O(2) O(2) 105.4(4) 1_555 1_555 4_545 yes
O(1B) O(2) O(2) 90.2(8) 1_555 1_555 4_545 yes
K(1) N(1) C(1) 108.9(5) 1_555 1_555 1_555 yes
C(1) N(1) C(1) 110.1(5) 1_555 1_555 2_555 yes
K(1) N(2) C(2) 100.2(4) 10_555 1_555 1_555 yes
N(1) C(1) C(2) 110.6(6) 1_555 1_555 1_555 yes
N(2) C(2) C(1) 110.8(6) 1_555 1_555 1_555 yes

loop_
_geom_bond_atom_site_label_1
_geom_bond_atom_site_label_2
_geom_bond_distance
_geom_bond_site_symmetry_1
_geom_bond_site_symmetry_2
_geom_bond_publ_flag
Ru(1) Cl(1) 2.374(3) 1_555 1_555 yes
Ru(1) Cl(1) 2.374(2) 1_555 2_555 yes
Ru(1) Cl(1) 2.374(2) 1_555 3_555 yes
Ru(1) Cl(1) 2.374(3) 1_555 4_555 yes
Ru(1) Cl(1) 2.374(2) 1_555 5_555 yes
Ru(1) Cl(1) 2.374(2) 1_555 6_555 yes
Ru(2) Cl(2) 2.367(2) 1_555 1_555 yes
Ru(2) Cl(2) 2.367(3) 1_555 11_555 yes
Ru(2) Cl(2) 2.366(2) 1_555 12_445 yes
Ru(2) Cl(2) 2.367(3) 1_555 2_545 yes
Ru(2) Cl(2) 2.367(2) 1_555 10_545 yes
Ru(2) Cl(2) 2.368(2) 1_555 3_655 yes
K(1) N(1) 3.09(1) 1_555 1_555 yes
K(1) N(2) 3.204(7) 1_555 10_555 yes
K(1) N(2) 3.204(7) 1_555 12_445 yes
K(1) N(2) 3.204(6) 1_555 11_455 yes
O(1A) O(1B) 1.25(5) 1_555 1_555 yes
O(1A) O(2) 2.725(9) 1_555 1_555 yes
O(1A) O(2) 2.725(10) 1_555 2_545 yes
O(1A) O(2) 2.725(9) 1_555 3_655 yes
O(1B) O(2) 2.64(1) 1_555 1_555 yes
O(1B) O(2) 2.64(1) 1_555 2_545 yes
O(1B) O(2) 2.64(1) 1_555 3_655 yes
O(2) O(2) 2.76(1) 1_555 4_545 yes
N(1) C(1) 1.508(7) 1_555 1_555 yes
N(1) C(1) 1.508(7) 1_555 2_555 yes
N(1) C(1) 1.508(7) 1_555 3_555 yes
N(2) C(2) 1.475(8) 1_555 1_555 yes
C(1) C(2) 1.520(9) 1_555 1_555 yes
N(2) H(1) 0.8700 1_555 1_555 no
N(2) H(2) 0.8700 1_555 1_555 no
C(1) H(3) 0.9500 1_555 1_555 no
C(1) H(4) 0.9500 1_555 1_555 no
C(2) H(5) 0.9499 1_555 1_555 no
C(2) H(6) 0.9504 1_555 1_555 no

loop_
_geom_contact_atom_site_label_1
_geom_contact_atom_site_label_2
_geom_contact_distance
_geom_contact_site_symmetry_1
_geom_contact_site_symmetry_2
_geom_contact_publ_flag
Cl(1) O(2) 3.140(6) 1_555 1_555 no
Cl(1) N(2) 3.275(6) 1_555 14_544 no
Cl(1) N(2) 3.339(6) 1_555 13_444 no
Cl(2) N(2) 3.234(7) 1_555 2_545 no
O(2) N(2) 3.086(9) 1_555 12_445 no
